data_3500132
loop_
_publ_author_name
'Thierry Maris'

_publ_section_references
;

Bruker      (2021). <i>APEX4</i>. Bruker AXS Inc., Madison,
Wisconsin, USA

Bruker      (2020). <i>SAINT</i>. Bruker AXS Inc., Madison,
Wisconsin, USA

Dolomanov, O. V., Bourhis, L. J., Gildea, R. J., Howard, J. A. K. & Puschmann,
H. (2009). <i>J. Appl. Cryst.</i> <b>42</b>, 339--341.

Krause, L., Herbst-Irmer, R., Sheldrick, G. M. & Stalke, D. (2015). <i>J. Appl.
Cryst.</i> <b>48</b>, 3--10.

Sheldrick, G. M. (2015<i>a</i>). <i>Acta Cryst.</i> A<b>71</b>, 3--8.

Sheldrick, G. M. (2015<i>b</i>). <i>Acta Cryst.</i> C<b>71</b>, 3--8.

;
_publ_section_title
;
 Diphenhydramine hydrochloride - Refinement using Spherical
 Atom-form-factors
;
_journal_name_full 'Personal communication to COD'
_journal_year 2022
_chemical_absolute_configuration ad
_chemical_formula_moiety 'C17 H22 N O, Cl'
_chemical_formula_sum 'C17 H22 Cl N O'
_chemical_formula_weight 291.80
_chemical_name_common 'Diphenhydramine hydrochloride'
_chemical_name_systematic
;
N-(2-Diphenylmethoxyethyl)-N,N-dimethylamine hydrochloride
;
_space_group_crystal_system orthorhombic
_space_group_IT_number 33
_space_group_name_Hall 'P 2c -2n'
_space_group_name_H-M_alt 'P n a 21'
_atom_sites_solution_hydrogens difmap
_atom_sites_solution_primary dual
_audit_creation_date 2022-11-28
_audit_creation_method
;
Olex2 1.5
(compiled 2022.04.07 svn.rca3783a0 for OlexSys, GUI svn.r6498)
;
_cell_angle_alpha 90
_cell_angle_beta 90
_cell_angle_gamma 90
_cell_formula_units_Z 4
_cell_length_a 10.7451(5)
_cell_length_b 14.0310(6)
_cell_length_c 10.4824(5)
_cell_measurement_reflns_used 9011
_cell_measurement_temperature 100
_cell_measurement_theta_max 56.925
_cell_measurement_theta_min 4.511
_cell_volume 1580.37(13)
_computing_cell_refinement
;
SAINT (2020) V8.40B; Integration Software for Single Crystal Data.
Bruker AXS Inc., Madison, WI 53719-1173.
;
_computing_data_collection
;
APEX 4 (2021) Bruker AXS Inc., Madison, WI 53719-1173.
;
_computing_data_reduction
;
SAINT (2020) V8.40B; Integration Software for Single Crystal Data.
Bruker AXS Inc., Madison, WI 53719-1173.
;
_computing_molecular_graphics 'Olex2 1.5 (Dolomanov et al., 2009)'
_computing_publication_material 'Olex2 1.5 (Dolomanov et al., 2009)'
_computing_structure_refinement 'XL  (Sheldrick, 2015<i>b</i>)'
_computing_structure_solution 'XT  (Sheldrick, 2015<i>a</i>)'
_diffrn_ambient_temperature 100
_diffrn_detector 'CMOS Area detector'
_diffrn_detector_area_resol_mean 10.42
_diffrn_detector_type 'Bruker CMOS Photon III '
_diffrn_measured_fraction_theta_full 0.997
_diffrn_measured_fraction_theta_max 0.997
_diffrn_measurement_device 'k-geometry diffractometer'
_diffrn_measurement_device_type 'Bruker Venture Metaljet'
_diffrn_measurement_method '\w and \f scans'
_diffrn_radiation_collimation 'Focusing mirrors'
_diffrn_radiation_monochromator 'Helios MX Mirror Optics'
_diffrn_radiation_probe x-ray
_diffrn_radiation_type 'Ga K\a'
_diffrn_radiation_wavelength 1.34139
_diffrn_reflns_av_R_equivalents 0.0323
_diffrn_reflns_av_unetI/netI 0.0225
_diffrn_reflns_Laue_measured_fraction_full 0.997
_diffrn_reflns_Laue_measured_fraction_max 0.997
_diffrn_reflns_limit_h_max 13
_diffrn_reflns_limit_h_min -13
_diffrn_reflns_limit_k_max 17
_diffrn_reflns_limit_k_min -17
_diffrn_reflns_limit_l_max 13
_diffrn_reflns_limit_l_min -12
_diffrn_reflns_number 29539
_diffrn_reflns_point_group_measured_fraction_full 0.988
_diffrn_reflns_point_group_measured_fraction_max 0.984
_diffrn_reflns_theta_full 53.594
_diffrn_reflns_theta_max 57.066
_diffrn_reflns_theta_min 4.509
_diffrn_source 'Metal Jet'
_diffrn_source_current 2.86
_diffrn_source_power 0.19937
_diffrn_source_target Ga
_diffrn_source_type 'Gallium Liquid Metal Jet Source'
_diffrn_source_voltage 69.71
_exptl_absorpt_coefficient_mu 1.379
_exptl_absorpt_correction_T_max 0.1490
_exptl_absorpt_correction_T_min 0.0638
_exptl_absorpt_correction_type multi-scan
_exptl_absorpt_process_details
;
SADABS-2016/2 (Bruker,2016/2) was used for absorption correction.
wR2(int) was 0.1140 before and 0.0665 after correction.
The Ratio of minimum to maximum transmission is 0.4282.
The \l/2 correction factor is Not present.
;
_exptl_crystal_colour 'clear light colourless'
_exptl_crystal_colour_lustre clear
_exptl_crystal_colour_modifier light
_exptl_crystal_colour_primary colourless
_exptl_crystal_density_diffrn 1.226
_exptl_crystal_description block
_exptl_crystal_F_000 624
_exptl_crystal_size_max 0.25
_exptl_crystal_size_mid 0.15
_exptl_crystal_size_min 0.08
_exptl_special_details
;
X-ray crystallographic data for I were collected from a single crystal
sample, which was mounted on a loop fiber. Data were collected using
a Bruker Venture diffractometer equipped with a Photon III CMOS Detector,
a Helios MX optics and a Kappa goniometer. The crystal-to-detector distance 
was 4.0 cm, and the data collection was carried out in 1024 x 1024 pixel mode.
;
_geom_special_details
;
 All esds (except the esd in the dihedral angle between two l.s. planes)
 are estimated using the full covariance matrix.  The cell esds are taken
 into account individually in the estimation of esds in distances, angles
 and torsion angles; correlations between esds in cell parameters are only
 used when they are defined by crystal symmetry.  An approximate (isotropic)
 treatment of cell esds is used for estimating esds involving l.s. planes.
;
_refine_diff_density_max 0.169
_refine_diff_density_min -0.113
_refine_diff_density_rms 0.033
_refine_ls_abs_structure_details
;
 Refined as an inversion twin.
;
_refine_ls_abs_structure_Flack 0.089(17)
_refine_ls_extinction_coef .
_refine_ls_extinction_method none
_refine_ls_goodness_of_fit_ref 1.082
_refine_ls_hydrogen_treatment refall
_refine_ls_matrix_type full
_refine_ls_number_parameters 270
_refine_ls_number_reflns 3186
_refine_ls_number_restraints 1
_refine_ls_restrained_S_all 1.082
_refine_ls_R_factor_all 0.0245
_refine_ls_R_factor_gt 0.0236
_refine_ls_shift/su_max 0.000
_refine_ls_shift/su_mean 0.000
_refine_ls_structure_factor_coef Fsqd
_refine_ls_weighting_details 'w=1/[\s^2^(Fo^2^)+(0.0309P)^2^+0.1796P] where P=(Fo^2^+2Fc^2^)/3'
_refine_ls_weighting_scheme calc
_refine_ls_wR_factor_gt 0.0590
_refine_ls_wR_factor_ref 0.0593
_refine_special_details
;
 Refined as a 2-component inversion twin.

1. Twinned data refinement
 Scales: 0.911(17)
 0.089(17)
;
_reflns_Friedel_coverage 0.866
_reflns_Friedel_fraction_full 0.979
_reflns_Friedel_fraction_max 0.969
_reflns_number_gt 3112
_reflns_number_total 3186
_reflns_special_details
;
 Reflections were merged by SHELXL according to the crystal
 class for the calculation of statistics and refinement.
 
 _reflns_Friedel_fraction is defined as the number of unique
 Friedel pairs measured divided by the number that would be
 possible theoretically, ignoring centric projections and
 systematic absences. Completness statistics refer to single and
 composite reflections containing twin component 1 only.
;
_reflns_threshold_expression 'I > 2\s(I)'
_cod_data_source_file diphen.cif
_cod_data_source_block diphen
_cod_database_code 3500132

loop_
_space_group_symop_id
_space_group_symop_operation_xyz
1 'x, y, z'
2 '-x, -y, z+1/2'
3 'x+1/2, -y+1/2, z'
4 '-x+1/2, y+1/2, z+1/2'

loop_
_atom_site_label
_atom_site_type_symbol
_atom_site_fract_x
_atom_site_fract_y
_atom_site_fract_z
_atom_site_U_iso_or_equiv
_atom_site_adp_type
_atom_site_occupancy
_atom_site_site_symmetry_order
_atom_site_calc_flag
_atom_site_refinement_flags_posn
_atom_site_refinement_flags_adp
_atom_site_refinement_flags_occupancy
_atom_site_disorder_assembly
_atom_site_disorder_group
C1 C 0.49392(17) 0.53883(13) 0.58121(18) 0.0310(4) Uani 1 1 d . . . . .
H1 H 0.4601(19) 0.5457(15) 0.664(2) 0.030(5) Uiso 1 1 d . . . . .
H17 H 0.286(2) 0.6391(16) 0.613(2) 0.036(6) Uiso 1 1 d . . . . .
N1 N 0.89163(15) 0.52879(11) 0.58580(17) 0.0338(3) Uani 1 1 d . . . . .
H1A H 0.846(2) 0.5264(16) 0.514(3) 0.032(5) Uiso 1 1 d . . . . .
O1 O 0.62400(12) 0.55878(9) 0.58546(12) 0.0334(3) Uani 1 1 d . . . . .
C2 C 0.68563(17) 0.52280(14) 0.69527(19) 0.0338(4) Uani 1 1 d . . . . .
H2A H 0.687(2) 0.4540(18) 0.696(2) 0.035(6) Uiso 1 1 d . . . . .
H2B H 0.643(2) 0.5418(17) 0.770(2) 0.041(6) Uiso 1 1 d . . . . .
C3 C 0.81431(17) 0.56527(15) 0.69393(18) 0.0348(4) Uani 1 1 d . . . . .
H3A H 0.8097(18) 0.6337(17) 0.685(2) 0.031(5) Uiso 1 1 d . . . . .
H3B H 0.859(2) 0.5510(15) 0.774(2) 0.033(5) Uiso 1 1 d . . . . .
H4A H 0.998(2) 0.4337(16) 0.679(2) 0.039(6) Uiso 1 1 d . . . . .
H4B H 0.869(2) 0.3888(18) 0.627(3) 0.046(6) Uiso 1 1 d . . . . .
H4C H 0.982(3) 0.4102(19) 0.537(3) 0.046(7) Uiso 1 1 d . . . . .
C4 C 0.9381(2) 0.43041(15) 0.6101(2) 0.0408(5) Uani 1 1 d . . . . .
C5 C 0.9972(2) 0.59508(16) 0.5562(2) 0.0398(4) Uani 1 1 d . . . . .
H5A H 0.963(2) 0.6594(17) 0.532(2) 0.041(6) Uiso 1 1 d . . . . .
H5B H 1.043(2) 0.5690(18) 0.487(3) 0.043(6) Uiso 1 1 d . . . . .
H5C H 1.050(2) 0.5963(16) 0.629(2) 0.035(6) Uiso 1 1 d . . . . .
C6 C 0.46292(17) 0.44030(13) 0.52838(17) 0.0309(4) Uani 1 1 d . . . . .
C7 C 0.54382(18) 0.39255(14) 0.44712(19) 0.0347(4) Uani 1 1 d . . . . .
H7 H 0.624(2) 0.4197(16) 0.429(2) 0.036(6) Uiso 1 1 d . . . . .
C8 C 0.5072(2) 0.30736(14) 0.3899(2) 0.0393(4) Uani 1 1 d . . . . .
H8 H 0.565(2) 0.2768(15) 0.335(2) 0.038(6) Uiso 1 1 d . . . . .
C9 C 0.3904(2) 0.26921(14) 0.41320(19) 0.0408(4) Uani 1 1 d . . . . .
H9 H 0.369(2) 0.2119(19) 0.381(3) 0.048(6) Uiso 1 1 d . . . . .
C10 C 0.3100(2) 0.31622(15) 0.4965(2) 0.0392(4) Uani 1 1 d . . . . .
H10 H 0.231(2) 0.2919(18) 0.514(2) 0.042(6) Uiso 1 1 d . . . . .
C11 C 0.34606(19) 0.40118(14) 0.55383(18) 0.0345(4) Uani 1 1 d . . . . .
H11 H 0.293(2) 0.4338(16) 0.608(2) 0.037(6) Uiso 1 1 d . . . . .
C12 C 0.43533(17) 0.61485(12) 0.49654(17) 0.0309(4) Uani 1 1 d . . . . .
C13 C 0.49117(18) 0.64003(13) 0.38136(18) 0.0337(4) Uani 1 1 d . . . . .
H13 H 0.569(2) 0.6112(15) 0.3571(19) 0.028(5) Uiso 1 1 d . . . . .
C14 C 0.43537(18) 0.70786(13) 0.3028(2) 0.0377(4) Uani 1 1 d . . . . .
H14 H 0.473(2) 0.7237(16) 0.220(2) 0.041(6) Uiso 1 1 d . . . . .
C15 C 0.32317(19) 0.74928(14) 0.3375(2) 0.0404(5) Uani 1 1 d . . . . .
H15 H 0.281(2) 0.7958(17) 0.284(2) 0.045(6) Uiso 1 1 d . . . . .
C16 C 0.26688(19) 0.72342(14) 0.4523(2) 0.0402(4) Uani 1 1 d . . . . .
H16 H 0.195(2) 0.752(2) 0.478(3) 0.051(7) Uiso 1 1 d . . . . .
C17 C 0.32298(17) 0.65684(14) 0.5319(2) 0.0364(4) Uani 1 1 d . . . . .
Cl1 Cl 0.82297(4) 0.48418(3) 0.31487(5) 0.03569(12) Uani 1 1 d . . . . .

loop_
_atom_site_aniso_label
_atom_site_aniso_U_11
_atom_site_aniso_U_22
_atom_site_aniso_U_33
_atom_site_aniso_U_23
_atom_site_aniso_U_13
_atom_site_aniso_U_12
C1 0.0313(9) 0.0356(9) 0.0262(9) 0.0003(7) 0.0014(7) -0.0027(7)
N1 0.0325(8) 0.0376(8) 0.0313(8) -0.0003(6) -0.0033(7) -0.0009(6)
O1 0.0312(6) 0.0403(7) 0.0286(6) 0.0027(5) -0.0022(5) -0.0041(5)
C2 0.0360(11) 0.0374(10) 0.0280(10) 0.0027(7) -0.0009(8) 0.0004(7)
C3 0.0370(10) 0.0381(10) 0.0292(9) -0.0017(7) -0.0039(7) 0.0001(7)
C4 0.0393(11) 0.0381(10) 0.0448(12) -0.0033(9) -0.0046(9) 0.0023(9)
C5 0.0330(10) 0.0472(11) 0.0391(11) 0.0054(9) -0.0032(8) -0.0050(8)
C6 0.0344(9) 0.0313(8) 0.0268(8) 0.0023(7) -0.0029(7) 0.0004(7)
C7 0.0351(10) 0.0367(9) 0.0323(9) 0.0026(8) 0.0000(7) 0.0023(8)
C8 0.0486(11) 0.0347(9) 0.0345(10) -0.0009(8) -0.0007(9) 0.0079(8)
C9 0.0550(12) 0.0308(9) 0.0365(10) 0.0005(8) -0.0079(9) -0.0025(9)
C10 0.0425(11) 0.0382(10) 0.0368(10) 0.0039(8) -0.0029(8) -0.0090(8)
C11 0.0358(9) 0.0367(9) 0.0309(10) 0.0029(8) 0.0015(8) -0.0010(8)
C12 0.0325(9) 0.0294(8) 0.0309(9) -0.0022(7) -0.0034(7) -0.0048(7)
C13 0.0364(10) 0.0328(8) 0.0320(9) -0.0025(8) -0.0027(7) -0.0025(7)
C14 0.0480(10) 0.0342(8) 0.0310(9) -0.0003(8) -0.0047(9) -0.0066(7)
C15 0.0467(11) 0.0316(8) 0.0430(13) 0.0018(8) -0.0101(8) -0.0013(8)
C16 0.0341(10) 0.0384(10) 0.0480(11) -0.0009(9) -0.0041(9) 0.0013(8)
C17 0.0340(10) 0.0364(9) 0.0388(10) -0.0002(8) -0.0013(8) -0.0019(7)
Cl1 0.0387(2) 0.0396(2) 0.02875(19) -0.0004(2) 0.00127(19) -0.00065(16)

loop_
_atom_type_symbol
_atom_type_description
_atom_type_scat_dispersion_real
_atom_type_scat_dispersion_imag
_atom_type_scat_source
C C 0.0137 0.0067 'International Tables Vol C Tables 4.2.6.8 and 6.1.1.4'
H H 0.0000 0.0000 'International Tables Vol C Tables 4.2.6.8 and 6.1.1.4'
Cl Cl 0.3281 0.5435 'International Tables Vol C Tables 4.2.6.8 and 6.1.1.4'
N N 0.0241 0.0134 'International Tables Vol C Tables 4.2.6.8 and 6.1.1.4'
O O 0.0389 0.0241 'International Tables Vol C Tables 4.2.6.8 and 6.1.1.4'

loop_
_geom_angle_atom_site_label_1
_geom_angle_atom_site_label_2
_geom_angle_atom_site_label_3
_geom_angle
_geom_angle_site_symmetry_1
_geom_angle_site_symmetry_3
O1 C1 H1 109.1(13) . .
O1 C1 C6 113.77(15) . .
O1 C1 C12 106.60(14) . .
C6 C1 H1 110.0(13) . .
C12 C1 H1 107.7(13) . .
C12 C1 C6 109.43(15) . .
C3 N1 H1A 110.0(14) . .
C3 N1 C5 111.40(16) . .
C4 N1 H1A 107.0(14) . .
C4 N1 C3 111.93(16) . .
C4 N1 C5 110.90(16) . .
C5 N1 H1A 105.3(15) . .
C2 O1 C1 114.35(14) . .
O1 C2 H2A 111.7(14) . .
O1 C2 H2B 110.4(14) . .
O1 C2 C3 106.25(15) . .
H2A C2 H2B 106(2) . .
C3 C2 H2A 112.5(13) . .
C3 C2 H2B 109.8(14) . .
N1 C3 C2 112.44(16) . .
N1 C3 H3A 107.2(13) . .
N1 C3 H3B 107.6(12) . .
C2 C3 H3A 110.3(12) . .
C2 C3 H3B 111.1(13) . .
H3A C3 H3B 107.9(18) . .
N1 C4 H4A 107.8(14) . .
N1 C4 H4B 109.6(15) . .
N1 C4 H4C 107.9(16) . .
H4A C4 H4B 114(2) . .
H4A C4 H4C 107(2) . .
H4B C4 H4C 110(2) . .
N1 C5 H5A 109.2(13) . .
N1 C5 H5B 108.3(15) . .
N1 C5 H5C 107.2(14) . .
H5A C5 H5B 110(2) . .
H5A C5 H5C 113.7(19) . .
H5B C5 H5C 108(2) . .
C7 C6 C1 121.52(17) . .
C7 C6 C11 119.36(18) . .
C11 C6 C1 118.88(16) . .
C6 C7 H7 119.3(13) . .
C6 C7 C8 120.05(18) . .
C8 C7 H7 120.7(13) . .
C7 C8 H8 117.5(13) . .
C9 C8 C7 120.71(19) . .
C9 C8 H8 121.7(13) . .
C8 C9 H9 120.9(16) . .
C8 C9 C10 119.25(19) . .
C10 C9 H9 119.6(17) . .
C9 C10 H10 121.0(15) . .
C11 C10 C9 120.27(19) . .
C11 C10 H10 118.7(15) . .
C6 C11 H11 118.4(14) . .
C10 C11 C6 120.33(19) . .
C10 C11 H11 121.3(14) . .
C13 C12 C1 120.28(17) . .
C17 C12 C1 119.91(17) . .
C17 C12 C13 119.76(18) . .
C12 C13 H13 119.7(12) . .
C12 C13 C14 119.97(18) . .
C14 C13 H13 120.3(12) . .
C13 C14 H14 120.2(14) . .
C15 C14 C13 120.35(19) . .
C15 C14 H14 119.4(13) . .
C14 C15 H15 122.2(14) . .
C14 C15 C16 119.61(19) . .
C16 C15 H15 118.2(14) . .
C15 C16 H16 120.4(18) . .
C17 C16 C15 120.31(19) . .
C17 C16 H16 119.2(18) . .
C12 C17 H17 118.6(13) . .
C16 C17 H17 121.4(13) . .
C16 C17 C12 120.0(2) . .

loop_
_geom_bond_atom_site_label_1
_geom_bond_atom_site_label_2
_geom_bond_distance
_geom_bond_site_symmetry_2
C1 H1 0.94(2) .
C1 O1 1.426(2) .
C1 C6 1.526(3) .
C1 C12 1.524(3) .
N1 H1A 0.90(3) .
N1 C3 1.496(3) .
N1 C4 1.490(3) .
N1 C5 1.499(3) .
O1 C2 1.421(2) .
C2 H2A 0.96(2) .
C2 H2B 0.95(3) .
C2 C3 1.506(3) .
C3 H3A 0.97(2) .
C3 H3B 0.99(2) .
C4 H4A 0.97(3) .
C4 H4B 0.96(3) .
C4 H4C 0.94(3) .
C5 H5A 1.01(2) .
C5 H5B 0.95(3) .
C5 H5C 0.95(3) .
C6 C7 1.389(3) .
C6 C11 1.396(3) .
C7 H7 0.96(2) .
C7 C8 1.394(3) .
C8 H8 0.95(2) .
C8 C9 1.386(3) .
C9 H9 0.90(3) .
C9 C10 1.394(3) .
C10 H10 0.93(3) .
C10 C11 1.390(3) .
C11 H11 0.93(3) .
C12 C13 1.394(3) .
C12 C17 1.394(3) .
C13 H13 0.97(2) .
C13 C14 1.394(3) .
C14 H14 0.99(3) .
C14 C15 1.387(3) .
C15 H15 0.97(2) .
C15 C16 1.395(3) .
C16 H16 0.91(3) .
C16 C17 1.390(3) .
C17 H17 0.97(3) .

loop_
_geom_hbond_atom_site_label_D
_geom_hbond_atom_site_label_H
_geom_hbond_atom_site_label_A
_geom_hbond_distance_DH
_geom_hbond_distance_HA
_geom_hbond_distance_DA
_geom_hbond_angle_DHA
_geom_hbond_site_symmetry_A
_geom_hbond_publ_flag
N1 H1A Cl1 0.90(3) 2.19(3) 3.0003(18) 150.5(19) . yes

loop_
_geom_torsion_atom_site_label_1
_geom_torsion_atom_site_label_2
_geom_torsion_atom_site_label_3
_geom_torsion_atom_site_label_4
_geom_torsion
_geom_torsion_site_symmetry_1
_geom_torsion_site_symmetry_2
_geom_torsion_site_symmetry_3
_geom_torsion_site_symmetry_4
C1 O1 C2 C3 -170.25(15) . . . .
C1 C6 C7 C8 -173.22(17) . . . .
C1 C6 C11 C10 173.35(18) . . . .
C1 C12 C13 C14 178.34(17) . . . .
C1 C12 C17 C16 -177.43(17) . . . .
O1 C1 C6 C7 -24.5(2) . . . .
O1 C1 C6 C11 161.07(16) . . . .
O1 C1 C12 C13 44.7(2) . . . .
O1 C1 C12 C17 -137.78(17) . . . .
O1 C2 C3 N1 -67.4(2) . . . .
C4 N1 C3 C2 -76.3(2) . . . .
C5 N1 C3 C2 158.91(17) . . . .
C6 C1 O1 C2 -83.64(19) . . . .
C6 C1 C12 C13 -78.8(2) . . . .
C6 C1 C12 C17 98.8(2) . . . .
C6 C7 C8 C9 -0.1(3) . . . .
C7 C6 C11 C10 -1.2(3) . . . .
C7 C8 C9 C10 -1.0(3) . . . .
C8 C9 C10 C11 1.0(3) . . . .
C9 C10 C11 C6 0.1(3) . . . .
C11 C6 C7 C8 1.2(3) . . . .
C12 C1 O1 C2 155.66(15) . . . .
C12 C1 C6 C7 94.6(2) . . . .
C12 C1 C6 C11 -79.8(2) . . . .
C12 C13 C14 C15 -1.2(3) . . . .
C13 C12 C17 C16 0.1(3) . . . .
C13 C14 C15 C16 0.7(3) . . . .
C14 C15 C16 C17 0.2(3) . . . .
C15 C16 C17 C12 -0.7(3) . . . .
C17 C12 C13 C14 0.8(3) . . . .

_cod_database_fobs_code 3500132
